data_7717579
loop_
_publ_author_name
'Hollow, Sophia E.'
'Johnstone, Timothy C.'

_publ_section_title
;
 Synthesis and structural characterization of the heavy
 tricysteinylpnictines, models of protein-bound As(III), Sb(III), and
 Bi(III).
;
_journal_issue 47
_journal_name_full 'Dalton transactions (Cambridge, England : 2003)'
_journal_page_first 18890
_journal_page_last 18901
_journal_paper_doi 10.1039/d4dt02476a
_journal_volume 53
_journal_year 2024
_chemical_absolute_configuration ad
_chemical_formula_moiety 'C9 H18 As N3 O6 S3'
_chemical_formula_sum 'C9 H18 As N3 O6 S3'
_chemical_formula_weight 435.36
_space_group_crystal_system monoclinic
_space_group_IT_number 5
_space_group_name_Hall 'I 2y'
_space_group_name_H-M_alt 'I 1 2 1'
_atom_sites_solution_hydrogens geom
_atom_sites_solution_primary direct
_atom_sites_solution_secondary difmap
_audit_creation_date 2024-08-28
_audit_creation_method
;
Olex2 1.5
(compiled 2024.02.16 svn.r378c4104 for OlexSys, GUI svn.r6928)
;
_audit_update_record
;
2024-08-29 deposited with the CCDC.	2024-11-01 downloaded from the CCDC.
;
_cell_angle_alpha 90
_cell_angle_beta 93.718(2)
_cell_angle_gamma 90
_cell_formula_units_Z 4
_cell_length_a 11.9981(3)
_cell_length_b 5.10005(13)
_cell_length_c 26.8857(7)
_cell_measurement_reflns_used 6481
_cell_measurement_temperature 104(6)
_cell_measurement_theta_max 75.6520
_cell_measurement_theta_min 3.8830
_cell_volume 1641.70(7)
_computing_cell_refinement 'CrysAlisPro 1.171.43.112a (Rigaku OD, 2024)'
_computing_data_collection 'CrysAlisPro system (CCD 42.96a 64-bit (release 27-07-2023))'
_computing_data_reduction 'CrysAlisPro 1.171.43.112a (Rigaku OD, 2024)'
_computing_molecular_graphics 'Olex2 1.5 (Dolomanov et al., 2009)'
_computing_publication_material 'Olex2 1.5 (Dolomanov et al., 2009)'
_computing_structure_refinement 'SHELXL 2018/3 (Sheldrick, 2015)'
_diffrn_ambient_environment N~2~
_diffrn_ambient_temperature 104(6)
_diffrn_detector 'Hybrid Pixel Array Detector'
_diffrn_detector_area_resol_mean 10.0000
_diffrn_detector_type HyPix
_diffrn_measured_fraction_theta_full 0.993
_diffrn_measured_fraction_theta_max 0.993
_diffrn_measurement_details
;
List of Runs (angles in degrees, time in seconds):

  # Type    Start    End  Width  t~exp~   \w     \q     \k     \f   Frames
#--------------------------------------------------------------------------
  1  \w    -72.00  23.00   0.50    2.00    --  -49.16  85.00 -83.00  190
  2  \w    -20.00   6.00   0.50    2.00    --   49.16 -85.00 157.00   52
  3  \w     11.00  42.00   0.50    2.00    --   49.16 -85.00 157.00   62
  4  \w   -150.00-116.00   0.50    4.00    --  -84.25 -85.00 157.00   68
  5  \w    102.00 177.00   0.50    4.00    --  105.75  85.00 -83.00  150
  6  \w     60.00 110.00   0.50    4.00    --  105.75 -85.00 157.00  100
  7  \w   -115.00 -82.00   0.50    2.00    --  -49.16 -57.00-150.00   66
  8  \w   -118.00 -83.00   0.50    2.00    --  -49.16 -57.00 150.00   70
  9  \w   -117.00 -92.00   0.50    2.00    --  -49.16-125.00 -60.00   50
 10  \w     92.00 120.00   0.50    2.00    --   49.16  57.00 -30.00   56
 11  \w     82.00 107.00   0.50    2.00    --   49.16  57.00  90.00   50
 12  \w    -45.00 -17.00   0.50    4.00    --  -84.25  45.00 120.00   56
 13  \w    -45.00 -18.00   0.50    4.00    --  -84.25  45.00 -90.00   54
 14  \w   -136.00 -92.00   0.50    4.00    --  -84.25 -61.00-150.00   88
 15  \w   -116.00 -83.00   0.50    4.00    --  -84.25 -45.00  90.00   66
 16  \w    -84.00 -59.00   0.50    4.00    --  -84.25  85.00 -83.00   50
 17  \w   -147.00-121.00   0.50    4.00    --  -84.25 -45.00  90.00   52
 18  \w     58.00 103.00   0.50    4.00    --  105.75 -95.00 150.00   90
 19  \w    101.00 175.00   0.50    4.00    --  105.75  30.00  60.00  148
 20  \w     34.00 100.00   0.50    4.00    --  105.75 -95.00 -90.00  132
 21  \w     36.00  71.00   0.50    4.00    --  105.75 -61.00 150.00   70
 22  \w     73.00  98.00   0.50    4.00    --  105.75 -95.00-120.00   50
 23  \w     72.00  99.00   0.50    4.00    --  105.75 -95.00  30.00   54
 24  \w     99.00 178.00   0.50    4.00    --  105.75  15.00  30.00  158
 25  \w     35.00  70.00   0.50    4.00    --  105.75 -61.00 -90.00   70
 26  \w     46.00  74.00   0.50    4.00    --  105.75 -77.00  60.00   56
 27  \w     97.00 177.00   0.50    4.00    --  105.75  45.00-120.00  160
 28  \w     37.00  63.00   0.50    4.00    --  105.75 -95.00-120.00   52
 29  \w    109.00 135.00   0.50    4.00    --  105.75  77.00   0.00   52
 30  \w     34.00  74.00   0.50    4.00    --  105.75 -95.00  60.00   80
 31  \w     41.00  66.00   0.50    4.00    --  105.75 -95.00  30.00   50
 32  \w    132.00 178.00   0.50    4.00    --  105.75  77.00 -30.00   92
 33  \w    100.00 128.00   0.50    4.00    --  105.75  77.00 -30.00   56
 34  \w     45.00  70.00   0.50    4.00    --  105.75 -61.00-120.00   50
 35  \w     64.00 103.00   0.50    4.00    --  105.75 -95.00 -30.00   78
 36  \w     43.00 111.00   0.50    4.00    --  105.75-125.00 150.00  136
 37  \w     39.00  72.00   0.50    4.00    --  105.75-125.00   0.00   66
 38  \w     36.00  64.00   0.50    4.00    --  105.75 -61.00 -30.00   56
 39  \w    -49.00 -24.00   0.50    2.00    --  -49.41  85.00 -83.00   50
 40  \w    115.00 140.00   0.50    4.00    --  105.75  85.00 -83.00   50
 41  \w    -49.00 -24.00   0.50    2.00    --  -49.41  85.00 -83.00   50
 42  \w    132.00 158.00   0.50    4.00    --  105.75  90.00  17.00   52
 43  \w     99.00 131.00   0.50    4.00    --  105.75  61.00 -60.00   64
 44  \w    139.00 165.00   0.50    4.00    --  105.75  61.00 -60.00   52
 45  \w     34.00  59.00   0.50    4.00    --  105.75 -61.00-150.00   50
 46  \w     34.00  59.00   0.50    4.00    --  105.75 -61.00 120.00   50
;
_diffrn_measurement_device 'four-circle diffractometer'
_diffrn_measurement_device_type 'XtaLAB Synergy, Dualflex, HyPix'
_diffrn_measurement_method '\w scans'
_diffrn_orient_matrix_type 'CrysAlisPro convention (1999,Acta A55,543-557)'
_diffrn_orient_matrix_UB_11 0.0008983000
_diffrn_orient_matrix_UB_12 -0.2143359000
_diffrn_orient_matrix_UB_13 -0.0403446000
_diffrn_orient_matrix_UB_21 0.0847719000
_diffrn_orient_matrix_UB_22 -0.1589557000
_diffrn_orient_matrix_UB_23 0.0332125000
_diffrn_orient_matrix_UB_31 -0.0967742000
_diffrn_orient_matrix_UB_32 -0.1416612000
_diffrn_orient_matrix_UB_33 0.0237898000
_diffrn_radiation_monochromator mirror
_diffrn_radiation_probe x-ray
_diffrn_radiation_type 'Cu K\a'
_diffrn_radiation_wavelength 1.54184
_diffrn_reflns_av_R_equivalents 0.0405
_diffrn_reflns_av_unetI/netI 0.0387
_diffrn_reflns_Laue_measured_fraction_full 0.993
_diffrn_reflns_Laue_measured_fraction_max 0.993
_diffrn_reflns_limit_h_max 12
_diffrn_reflns_limit_h_min -14
_diffrn_reflns_limit_k_max 6
_diffrn_reflns_limit_k_min -6
_diffrn_reflns_limit_l_max 32
_diffrn_reflns_limit_l_min -30
_diffrn_reflns_number 9541
_diffrn_reflns_point_group_measured_fraction_full 0.991
_diffrn_reflns_point_group_measured_fraction_max 0.991
_diffrn_reflns_theta_full 67.684
_diffrn_reflns_theta_max 68.233
_diffrn_reflns_theta_min 3.295
_diffrn_source 'micro-focus sealed X-ray tube'
_diffrn_source_type 'PhotonJet (Cu) X-ray Source'
_exptl_absorpt_coefficient_mu 6.667
_exptl_absorpt_correction_T_max 0.960
_exptl_absorpt_correction_T_min 0.593
_exptl_absorpt_correction_type gaussian
_exptl_absorpt_process_details
;
CrysAlisPro 1.171.43.112a (Rigaku Oxford Diffraction, 2024)
Numerical absorption correction based on gaussian integration over
a multifaceted crystal model
Empirical absorption correction using spherical harmonics,
implemented in SCALE3 ABSPACK scaling algorithm.
;
_exptl_crystal_colour colorless
_exptl_crystal_density_diffrn 1.761
_exptl_crystal_description needle
_exptl_crystal_F_000 888
_exptl_crystal_size_max 0.14
_exptl_crystal_size_mid 0.04
_exptl_crystal_size_min 0.03
_refine_diff_density_max 0.919
_refine_diff_density_min -0.345
_refine_diff_density_rms 0.116
_refine_ls_abs_structure_details
;
 Refined as an inversion twin.
;
_refine_ls_abs_structure_Flack 0.00(4)
_refine_ls_extinction_method none
_refine_ls_goodness_of_fit_ref 1.075
_refine_ls_hydrogen_treatment constr
_refine_ls_matrix_type full
_refine_ls_number_parameters 203
_refine_ls_number_reflns 2977
_refine_ls_number_restraints 1
_refine_ls_restrained_S_all 1.074
_refine_ls_R_factor_all 0.0413
_refine_ls_R_factor_gt 0.0391
_refine_ls_shift/su_max 0.001
_refine_ls_shift/su_mean 0.000
_refine_ls_structure_factor_coef Fsqd
_refine_ls_weighting_details 'w=1/[\s^2^(Fo^2^)+(0.0656P)^2^+3.2344P] where P=(Fo^2^+2Fc^2^)/3'
_refine_ls_weighting_scheme calc
_refine_ls_wR_factor_gt 0.1019
_refine_ls_wR_factor_ref 0.1028
_reflns_Friedel_coverage 0.776
_reflns_Friedel_fraction_full 0.989
_reflns_Friedel_fraction_max 0.988
_reflns_number_gt 2811
_reflns_number_total 2977
_reflns_threshold_expression 'I > 2\s(I)'
_cod_data_source_file d4dt02476a2.cif
_cod_data_source_block As(Cys)3
_cod_depositor_comments 'Adding full bibliography for 7717579--7717581.cif.'
_cod_database_code 7717579
_shelx_shelxl_version_number 2018/3
_chemical_oxdiff_formula AsS3C9N3O6H18
_chemical_oxdiff_usercomment 'Sh0289- tricysteinyl arsine'
_shelx_space_group_comment
;
The symmetry employed for this shelxl refinement is uniquely defined
by the following loop, which should always be used as a source of
symmetry information in preference to the above space-group names.
They are only intended as comments.
;
_shelx_estimated_absorpt_t_max 0.825
_shelx_estimated_absorpt_t_min 0.455
_olex2_refinement_description
;
1. Twinned data refinement
 Scales: 1.00434
 -0.00434
2.a Ternary CH refined with riding coordinates:
 C12(H12), C22(H22), C32(H32)
2.b Secondary CH2 refined with riding coordinates:
 C11(H11A,H11B), C21(H21A,H21B), C31(H31A,H31B)
2.c Idealised Me refined as rotating group:
 N1(H1A,H1B,H1C), N2(H2A,H2B,H2C), N3(H3A,H3B,H3C)
;
_olex2_submission_special_instructions 'No special instructions were received'
_oxdiff_exptl_absorpt_empirical_details
;
Empirical correction (ABSPACK) includes:
- Absorption correction using spherical harmonics
- Frame scaling
- Detector area scaling
;
_oxdiff_exptl_absorpt_empirical_full_max 1.715
_oxdiff_exptl_absorpt_empirical_full_min 0.557

loop_
_space_group_symop_operation_xyz
'x, y, z'
'-x, y, -z'
'x+1/2, y+1/2, z+1/2'
'-x+1/2, y+1/2, -z+1/2'

loop_
_atom_site_label
_atom_site_type_symbol
_atom_site_fract_x
_atom_site_fract_y
_atom_site_fract_z
_atom_site_U_iso_or_equiv
_atom_site_adp_type
_atom_site_occupancy
_atom_site_site_symmetry_order
_atom_site_calc_flag
_atom_site_refinement_flags_posn
_atom_site_refinement_flags_adp
_atom_site_refinement_flags_occupancy
_atom_site_disorder_assembly
_atom_site_disorder_group
As1 As 0.93105(5) 0.70685(13) 0.84846(3) 0.0206(2) Uani 1 1 d . . . . .
S1 S 0.74983(13) 0.7579(4) 0.86139(6) 0.0245(4) Uani 1 1 d . . . . .
O11 O 0.6244(4) 0.5237(9) 1.02309(16) 0.0174(9) Uani 1 1 d . . . . .
O12 O 0.6809(5) 0.1544(10) 0.9896(2) 0.0331(13) Uani 1 1 d . . . . .
C13 C 0.6460(5) 0.3836(13) 0.9870(2) 0.0161(13) Uani 1 1 d . . . . .
C12 C 0.6348(5) 0.5077(13) 0.9344(2) 0.0169(13) Uani 1 1 d . . . . .
H12 H 0.600870 0.378234 0.909869 0.020 Uiso 1 1 calc R U . . .
C11 C 0.7515(6) 0.5789(16) 0.9205(3) 0.0240(15) Uani 1 1 d . . . . .
H11A H 0.796010 0.416757 0.917816 0.029 Uiso 1 1 calc R U . . .
H11B H 0.788015 0.688302 0.947240 0.029 Uiso 1 1 calc R U . . .
N1 N 0.5630(4) 0.7437(13) 0.9356(2) 0.0243(13) Uani 1 1 d . . . . .
H1A H 0.541629 0.793475 0.903936 0.036 Uiso 1 1 calc R U . . .
H1B H 0.601831 0.876310 0.951387 0.036 Uiso 1 1 calc R U . . .
H1C H 0.501388 0.706384 0.952379 0.036 Uiso 1 1 calc R U . . .
S2 S 0.99735(14) 0.9907(4) 0.90799(6) 0.0247(4) Uani 1 1 d . . . . .
O21 O 1.2269(3) 0.9674(9) 0.81305(15) 0.0152(9) Uani 1 1 d . . . . .
O22 O 1.1790(4) 0.5675(9) 0.83761(18) 0.0177(10) Uani 1 1 d . . . . .
C23 C 1.2091(5) 0.7994(12) 0.8451(2) 0.0107(12) Uani 1 1 d . . . . .
C22 C 1.2253(5) 0.8811(13) 0.9005(2) 0.0159(13) Uani 1 1 d . . . . .
H22 H 1.289148 0.776044 0.915648 0.019 Uiso 1 1 calc R U . . .
C21 C 1.1254(6) 0.8223(15) 0.9298(3) 0.0259(16) Uani 1 1 d . . . . .
H21A H 1.143594 0.871145 0.965082 0.031 Uiso 1 1 calc R U . . .
H21B H 1.111603 0.630994 0.928784 0.031 Uiso 1 1 calc R U . . .
N2 N 1.2587(4) 1.1616(10) 0.90392(19) 0.0158(11) Uani 1 1 d . . . . .
H2A H 1.266802 1.210151 0.936527 0.024 Uiso 1 1 calc R U . . .
H2B H 1.205190 1.262209 0.887791 0.024 Uiso 1 1 calc R U . . .
H2C H 1.324703 1.184092 0.889564 0.024 Uiso 1 1 calc R U . . .
S3 S 0.92397(13) 0.9850(3) 0.78383(6) 0.0212(4) Uani 1 1 d . . . . .
O31 O 1.0112(4) 0.2621(8) 0.67043(17) 0.0187(10) Uani 1 1 d . . . . .
O32 O 1.0364(4) 0.6467(9) 0.63442(15) 0.0169(10) Uani 1 1 d . . . . .
C33 C 1.0298(5) 0.5027(13) 0.6717(2) 0.0131(12) Uani 1 1 d . . . . .
C32 C 1.0409(5) 0.6402(11) 0.7228(2) 0.0126(12) Uani 1 1 d . . . . .
H32 H 1.065109 0.512094 0.749493 0.015 Uiso 1 1 calc R U . . .
C31 C 0.9250(5) 0.7522(13) 0.7322(2) 0.0164(13) Uani 1 1 d . . . . .
H31A H 0.874453 0.604819 0.739028 0.020 Uiso 1 1 calc R U . . .
H31B H 0.894499 0.840337 0.701467 0.020 Uiso 1 1 calc R U . . .
N3 N 1.1236(4) 0.8556(10) 0.72070(19) 0.0116(10) Uani 1 1 d . . . . .
H3A H 1.150798 0.896202 0.752144 0.017 Uiso 1 1 calc R U . . .
H3B H 1.090055 0.999298 0.706332 0.017 Uiso 1 1 calc R U . . .
H3C H 1.180764 0.803506 0.702339 0.017 Uiso 1 1 calc R U . . .

loop_
_atom_site_aniso_label
_atom_site_aniso_U_11
_atom_site_aniso_U_22
_atom_site_aniso_U_33
_atom_site_aniso_U_23
_atom_site_aniso_U_13
_atom_site_aniso_U_12
As1 0.0183(3) 0.0247(4) 0.0195(4) 0.0002(3) 0.0053(2) -0.0004(3)
S1 0.0173(7) 0.0374(11) 0.0194(8) 0.0094(7) 0.0057(6) 0.0005(7)
O11 0.025(2) 0.018(2) 0.010(2) 0.0008(17) 0.0002(17) 0.0026(18)
O12 0.056(3) 0.020(3) 0.025(3) 0.005(2) 0.011(2) 0.014(2)
C13 0.019(3) 0.018(3) 0.012(3) 0.004(3) 0.001(2) 0.001(2)
C12 0.023(3) 0.019(3) 0.008(3) 0.000(3) 0.000(2) -0.004(3)
C11 0.020(3) 0.035(4) 0.018(3) 0.007(3) 0.006(3) 0.002(3)
N1 0.017(3) 0.032(3) 0.023(3) 0.021(3) 0.003(2) 0.009(3)
S2 0.0222(8) 0.0292(9) 0.0229(9) -0.0068(7) 0.0039(6) 0.0039(7)
O21 0.020(2) 0.016(2) 0.010(2) -0.0010(17) -0.0024(16) -0.0063(18)
O22 0.016(2) 0.017(2) 0.021(2) -0.0013(18) 0.0013(18) -0.0030(18)
C23 0.004(3) 0.018(3) 0.010(3) -0.002(2) -0.001(2) -0.002(2)
C22 0.021(3) 0.016(3) 0.010(3) 0.003(2) -0.002(2) -0.004(2)
C21 0.030(4) 0.031(4) 0.018(4) 0.002(3) 0.008(3) 0.005(3)
N2 0.019(2) 0.015(3) 0.014(2) -0.007(2) 0.0001(19) 0.001(2)
S3 0.0259(8) 0.0209(8) 0.0179(8) -0.0008(7) 0.0096(6) 0.0024(7)
O31 0.023(2) 0.012(2) 0.021(2) -0.0040(18) -0.0071(17) -0.0012(17)
O32 0.021(2) 0.021(3) 0.008(2) -0.0017(17) -0.0034(16) 0.0072(17)
C33 0.007(3) 0.017(3) 0.015(3) -0.007(2) -0.003(2) 0.004(2)
C32 0.015(3) 0.016(3) 0.006(3) -0.002(2) -0.002(2) -0.003(2)
C31 0.016(3) 0.018(3) 0.016(3) -0.001(3) 0.004(2) -0.005(2)
N3 0.015(2) 0.011(2) 0.009(2) -0.0021(19) -0.0001(19) 0.0004(19)

loop_
_atom_type_symbol
_atom_type_description
_atom_type_scat_dispersion_real
_atom_type_scat_dispersion_imag
_atom_type_scat_source
C C 0.0181 0.0091 'International Tables Vol C Tables 4.2.6.8 and 6.1.1.4'
H H 0.0000 0.0000 'International Tables Vol C Tables 4.2.6.8 and 6.1.1.4'
N N 0.0311 0.0180 'International Tables Vol C Tables 4.2.6.8 and 6.1.1.4'
O O 0.0492 0.0322 'International Tables Vol C Tables 4.2.6.8 and 6.1.1.4'
S S 0.3331 0.5567 'International Tables Vol C Tables 4.2.6.8 and 6.1.1.4'
As As -0.9300 1.0051 'International Tables Vol C Tables 4.2.6.8 and 6.1.1.4'

loop_
_exptl_crystal_face_index_h
_exptl_crystal_face_index_k
_exptl_crystal_face_index_l
_exptl_crystal_face_perp_dist
-1 0 2 0.0151
1 0 -2 0.0168
0 -1 -2 0.0606
-1 0 -1 0.0151
1 0 1 0.0193
0 0 -1 0.0168
0 0 1 0.0185
1 1 2 0.0567
-1 -1 -2 0.0609
-2 1 1 0.0401
-1 0 -2 0.0155

loop_
_geom_angle_atom_site_label_1
_geom_angle_atom_site_label_2
_geom_angle_atom_site_label_3
_geom_angle
_geom_angle_site_symmetry_1
_geom_angle_site_symmetry_3
_geom_angle_publ_flag
S1 As1 S2 96.67(7) . . ?
S1 As1 S3 93.35(6) . . ?
S3 As1 S2 97.90(7) . . ?
C11 S1 As1 96.9(2) . . ?
O11 C13 C12 117.9(6) . . ?
O12 C13 O11 125.5(6) . . ?
O12 C13 C12 116.5(6) . . ?
C13 C12 H12 109.8 . . ?
C11 C12 C13 107.2(5) . . ?
C11 C12 H12 109.8 . . ?
N1 C12 C13 109.1(5) . . ?
N1 C12 H12 109.8 . . ?
N1 C12 C11 111.0(5) . . ?
S1 C11 H11A 109.2 . . ?
S1 C11 H11B 109.2 . . ?
C12 C11 S1 112.0(5) . . ?
C12 C11 H11A 109.2 . . ?
C12 C11 H11B 109.2 . . ?
H11A C11 H11B 107.9 . . ?
C12 N1 H1A 109.5 . . ?
C12 N1 H1B 109.5 . . ?
C12 N1 H1C 109.5 . . ?
H1A N1 H1B 109.5 . . ?
H1A N1 H1C 109.5 . . ?
H1B N1 H1C 109.5 . . ?
C21 S2 As1 100.2(3) . . ?
O21 C23 O22 126.9(6) . . ?
O21 C23 C22 117.7(5) . . ?
O22 C23 C22 115.4(5) . . ?
C23 C22 H22 107.1 . . ?
C21 C22 C23 113.4(5) . . ?
C21 C22 H22 107.1 . . ?
N2 C22 C23 109.6(5) . . ?
N2 C22 H22 107.1 . . ?
N2 C22 C21 112.3(6) . . ?
S2 C21 H21A 108.6 . . ?
S2 C21 H21B 108.6 . . ?
C22 C21 S2 114.8(5) . . ?
C22 C21 H21A 108.6 . . ?
C22 C21 H21B 108.6 . . ?
H21A C21 H21B 107.5 . . ?
C22 N2 H2A 109.5 . . ?
C22 N2 H2B 109.5 . . ?
C22 N2 H2C 109.5 . . ?
H2A N2 H2B 109.5 . . ?
H2A N2 H2C 109.5 . . ?
H2B N2 H2C 109.5 . . ?
C31 S3 As1 100.1(2) . . ?
O31 C33 O32 125.3(6) . . ?
O31 C33 C32 118.5(6) . . ?
O32 C33 C32 116.2(6) . . ?
C33 C32 H32 110.3 . . ?
C31 C32 C33 106.8(4) . . ?
C31 C32 H32 110.3 . . ?
N3 C32 C33 108.8(5) . . ?
N3 C32 H32 110.3 . . ?
N3 C32 C31 110.2(5) . . ?
S3 C31 H31A 108.6 . . ?
S3 C31 H31B 108.6 . . ?
C32 C31 S3 114.6(4) . . ?
C32 C31 H31A 108.6 . . ?
C32 C31 H31B 108.6 . . ?
H31A C31 H31B 107.6 . . ?
C32 N3 H3A 109.5 . . ?
C32 N3 H3B 109.5 . . ?
C32 N3 H3C 109.5 . . ?
H3A N3 H3B 109.5 . . ?
H3A N3 H3C 109.5 . . ?
H3B N3 H3C 109.5 . . ?

loop_
_geom_bond_atom_site_label_1
_geom_bond_atom_site_label_2
_geom_bond_distance
_geom_bond_site_symmetry_2
_geom_bond_publ_flag
As1 S1 2.2393(16) . ?
As1 S2 2.2637(19) . ?
As1 S3 2.2408(18) . ?
S1 C11 1.831(7) . ?
O11 C13 1.247(8) . ?
O12 C13 1.242(9) . ?
C13 C12 1.547(8) . ?
C12 H12 1.0000 . ?
C12 C11 1.516(9) . ?
C12 N1 1.482(9) . ?
C11 H11A 0.9900 . ?
C11 H11B 0.9900 . ?
N1 H1A 0.9100 . ?
N1 H1B 0.9100 . ?
N1 H1C 0.9100 . ?
S2 C21 1.824(8) . ?
O21 C23 1.244(8) . ?
O22 C23 1.249(7) . ?
C23 C22 1.545(9) . ?
C22 H22 1.0000 . ?
C22 C21 1.507(9) . ?
C22 N2 1.487(8) . ?
C21 H21A 0.9900 . ?
C21 H21B 0.9900 . ?
N2 H2A 0.9100 . ?
N2 H2B 0.9100 . ?
N2 H2C 0.9100 . ?
S3 C31 1.827(6) . ?
O31 C33 1.247(8) . ?
O32 C33 1.248(8) . ?
C33 C32 1.541(8) . ?
C32 H32 1.0000 . ?
C32 C31 1.540(8) . ?
C32 N3 1.484(8) . ?
C31 H31A 0.9900 . ?
C31 H31B 0.9900 . ?
N3 H3A 0.9100 . ?
N3 H3B 0.9100 . ?
N3 H3C 0.9100 . ?

loop_
_geom_torsion_atom_site_label_1
_geom_torsion_atom_site_label_2
_geom_torsion_atom_site_label_3
_geom_torsion_atom_site_label_4
_geom_torsion
_geom_torsion_site_symmetry_1
_geom_torsion_site_symmetry_2
_geom_torsion_site_symmetry_3
_geom_torsion_site_symmetry_4
_geom_torsion_publ_flag
As1 S1 C11 C12 -164.4(5) . . . . ?
As1 S2 C21 C22 86.0(5) . . . . ?
As1 S3 C31 C32 -79.1(4) . . . . ?
O11 C13 C12 C11 100.7(7) . . . . ?
O11 C13 C12 N1 -19.5(8) . . . . ?
O12 C13 C12 C11 -76.1(8) . . . . ?
O12 C13 C12 N1 163.6(6) . . . . ?
C13 C12 C11 S1 -174.4(5) . . . . ?
N1 C12 C11 S1 -55.3(7) . . . . ?
O21 C23 C22 C21 127.4(6) . . . . ?
O21 C23 C22 N2 1.1(7) . . . . ?
O22 C23 C22 C21 -52.5(7) . . . . ?
O22 C23 C22 N2 -178.8(5) . . . . ?
C23 C22 C21 S2 -61.3(7) . . . . ?
N2 C22 C21 S2 63.6(7) . . . . ?
O31 C33 C32 C31 -94.7(6) . . . . ?
O31 C33 C32 N3 146.4(5) . . . . ?
O32 C33 C32 C31 82.7(6) . . . . ?
O32 C33 C32 N3 -36.2(7) . . . . ?
C33 C32 C31 S3 -167.1(4) . . . . ?
N3 C32 C31 S3 -49.1(6) . . . . ?

loop_
_twin_individual_id
_twin_individual_mass_fraction_refined
1 1.00434
2 -0.00434

loop_
_exptl_oxdiff_crystal_face_indexfrac_h
_exptl_oxdiff_crystal_face_indexfrac_k
_exptl_oxdiff_crystal_face_indexfrac_l
_exptl_oxdiff_crystal_face_x
_exptl_oxdiff_crystal_face_y
_exptl_oxdiff_crystal_face_z
-1.0008 -0.0006 1.9996 -0.0815 -0.0183 0.1445
1.0008 0.0006 -1.9996 0.0815 0.0183 -0.1445
0.0012 -0.9992 -2.0007 0.2949 0.0925 0.0938
-0.9999 0.0004 -1.0000 0.0394 -0.1180 0.0729
0.9999 -0.0004 1.0000 -0.0394 0.1180 -0.0729
0.0003 0.0003 -0.9999 0.0403 -0.0332 -0.0239
-0.0003 -0.0003 0.9999 -0.0403 0.0332 0.0239
0.9990 0.9991 2.0008 -0.2940 -0.0077 -0.1906
-0.9990 -0.9991 -2.0008 0.2940 0.0077 0.1906
-2.0013 0.9996 1.0006 -0.2564 -0.2953 0.0759
-0.9996 0.0007 -1.9999 0.0796 -0.1513 0.0491
